data_7007729
loop_
_publ_author_name
'Hill, Nicholas J.'
'Reeske, Gregor'
'Moore, Jennifer A.'
'Cowley, Alan H.'

_publ_section_title
;
 Complexes of 1,2-bis(aryl-imino)acenaphthene (Ar-BIAN) ligands with
 some heavy p-block elements.
;
_journal_issue 40
_journal_name_full 'Dalton transactions (Cambridge, England : 2003)'
_journal_page_first 4838
_journal_page_last 4844
_journal_paper_doi 10.1039/b609737e
_journal_year 2006
_chemical_formula_moiety 'C34 H36 Cl3 In N2 O'
_chemical_formula_sum 'C34 H36 Cl3 In N2 O'
_chemical_formula_weight 709.82
_space_group_IT_number 14
_symmetry_cell_setting monoclinic
_symmetry_space_group_name_Hall '-P 2ybc'
_symmetry_space_group_name_H-M 'P 1 21/c 1'
_atom_sites_solution_hydrogens geom
_atom_sites_solution_primary direct
_atom_sites_solution_secondary difmap
_audit_creation_method
;
manual editing of the .cif file
created by SHELXTL Ver. 6.10
;
_cell_angle_alpha 90
_cell_angle_beta 93.090(5)
_cell_angle_gamma 90
_cell_formula_units_Z 4
_cell_length_a 14.631(5)
_cell_length_b 15.589(5)
_cell_length_c 20.413(5)
_cell_measurement_temperature 153(2)
_cell_volume 4649(2)
_computing_cell_refinement Denzo
_computing_data_collection 'Nonius Collect'
_computing_data_reduction Scalepack
_computing_molecular_graphics 'SHELXL-97 (Sheldrick, 1997)'
_computing_publication_material 'SHELXL-97 (Sheldrick, 1997)'
_computing_structure_refinement 'SHELXL-97 (Sheldrick, 1997)'
_computing_structure_solution 'SHELXL-97 (Sheldrick, 1997)'
_diffrn_ambient_temperature 153(2)
_diffrn_measured_fraction_theta_full 0.921
_diffrn_measured_fraction_theta_max 0.921
_diffrn_measurement_device_type 'Nonius Kappa CCD'
_diffrn_measurement_method \w-scan
_diffrn_radiation_monochromator graphite
_diffrn_radiation_source 'fine-focus sealed tube'
_diffrn_radiation_type MoK\a
_diffrn_radiation_wavelength 0.71069
_diffrn_reflns_av_R_equivalents 0.0362
_diffrn_reflns_av_sigmaI/netI 0.0698
_diffrn_reflns_limit_h_max 18
_diffrn_reflns_limit_h_min -18
_diffrn_reflns_limit_k_max 20
_diffrn_reflns_limit_k_min -18
_diffrn_reflns_limit_l_max 26
_diffrn_reflns_limit_l_min -26
_diffrn_reflns_number 15564
_diffrn_reflns_theta_full 27.63
_diffrn_reflns_theta_max 27.63
_diffrn_reflns_theta_min 1.64
_exptl_absorpt_coefficient_mu 0.701
_exptl_absorpt_correction_type none
_exptl_crystal_colour red
_exptl_crystal_density_diffrn 1.014
_exptl_crystal_density_method 'not measured'
_exptl_crystal_description block
_exptl_crystal_F_000 1448
_exptl_crystal_size_max 0.30
_exptl_crystal_size_mid 0.30
_exptl_crystal_size_min 0.30
_refine_diff_density_max 1.595
_refine_diff_density_min -0.798
_refine_diff_density_rms 0.104
_refine_ls_extinction_method none
_refine_ls_goodness_of_fit_ref 1.046
_refine_ls_hydrogen_treatment constr
_refine_ls_matrix_type full
_refine_ls_number_parameters 376
_refine_ls_number_reflns 9962
_refine_ls_number_restraints 0
_refine_ls_restrained_S_all 1.046
_refine_ls_R_factor_all 0.0718
_refine_ls_R_factor_gt 0.0519
_refine_ls_shift/su_max 0.001
_refine_ls_shift/su_mean 0.000
_refine_ls_structure_factor_coef Fsqd
_refine_ls_weighting_details 'calc w=1/[\s^2^(Fo^2^)+(0.0847P)^2^+0.0000P] where P=(Fo^2^+2Fc^2^)/3'
_refine_ls_weighting_scheme calc
_refine_ls_wR_factor_gt 0.1420
_refine_ls_wR_factor_ref 0.1488
_reflns_number_gt 7043
_reflns_number_total 9962
_reflns_threshold_expression >2sigma(I)
_cod_data_source_file b609737e.txt
_cod_data_source_block nhnh098
_cod_original_sg_symbol_Hall -P2ybc
_cod_original_sg_symbol_H-M P21/c
_cod_database_code 7007729

loop_
_symmetry_equiv_pos_as_xyz
'x, y, z'
'-x, y+1/2, -z+1/2'
'-x, -y, -z'
'x, -y-1/2, z-1/2'

loop_
_atom_site_label
_atom_site_type_symbol
_atom_site_fract_x
_atom_site_fract_y
_atom_site_fract_z
_atom_site_U_iso_or_equiv
_atom_site_adp_type
_atom_site_occupancy
_atom_site_symmetry_multiplicity
_atom_site_calc_flag
_atom_site_refinement_flags
_atom_site_disorder_assembly
_atom_site_disorder_group
C1 C 0.7553(2) 0.1810(2) 0.28042(18) 0.0239(8) Uani 1 1 d . . .
C2 C 0.7735(2) 0.2270(2) 0.22007(18) 0.0258(8) Uani 1 1 d . . .
C3 C 0.7234(3) 0.2416(3) 0.16072(18) 0.0311(9) Uani 1 1 d . . .
H3 H 0.6623 0.2214 0.1543 0.037 Uiso 1 1 calc R . .
C4 C 0.7651(3) 0.2864(3) 0.11127(19) 0.0350(10) Uani 1 1 d . . .
H4 H 0.7312 0.2964 0.0710 0.042 Uiso 1 1 calc R . .
C5 C 0.8540(3) 0.3170(3) 0.11851(19) 0.0312(9) Uani 1 1 d . . .
H5 H 0.8797 0.3473 0.0836 0.037 Uiso 1 1 calc R . .
C6 C 0.9068(3) 0.3030(2) 0.17793(19) 0.0296(9) Uani 1 1 d . . .
C7 C 0.9983(3) 0.3319(3) 0.1932(2) 0.0339(9) Uani 1 1 d . . .
H7 H 1.0302 0.3629 0.1615 0.041 Uiso 1 1 calc R . .
C8 C 1.0406(3) 0.3145(3) 0.2544(2) 0.0372(10) Uani 1 1 d . . .
H8 H 1.1014 0.3339 0.2638 0.045 Uiso 1 1 calc R . .
C9 C 0.9956(3) 0.2687(3) 0.3032(2) 0.0324(9) Uani 1 1 d . . .
H9 H 1.0257 0.2575 0.3447 0.039 Uiso 1 1 calc R . .
C10 C 0.9066(2) 0.2403(2) 0.28907(19) 0.0267(8) Uani 1 1 d . . .
C11 C 0.8636(2) 0.2587(2) 0.22754(18) 0.0248(8) Uani 1 1 d . . .
C12 C 0.8417(2) 0.1901(2) 0.32516(18) 0.0235(8) Uani 1 1 d . . .
C13 C 0.5971(2) 0.1538(3) 0.26649(18) 0.0261(8) Uani 1 1 d . . .
C14 C 0.5523(3) 0.2325(3) 0.27062(19) 0.0311(9) Uani 1 1 d . . .
C15 C 0.4661(3) 0.2413(3) 0.2400(2) 0.0391(11) Uani 1 1 d . . .
H15 H 0.4346 0.2942 0.2437 0.047 Uiso 1 1 calc R . .
C16 C 0.4241(3) 0.1748(3) 0.2039(2) 0.0418(11) Uani 1 1 d . . .
C17 C 0.4696(3) 0.0971(3) 0.1999(2) 0.0395(11) Uani 1 1 d . . .
H17 H 0.4411 0.0512 0.1760 0.047 Uiso 1 1 calc R . .
C18 C 0.5579(3) 0.0850(3) 0.23089(19) 0.0298(9) Uani 1 1 d . . .
C19 C 0.5954(3) 0.3104(3) 0.3061(2) 0.0385(10) Uani 1 1 d . . .
H19A H 0.6377 0.2908 0.3419 0.058 Uiso 1 1 calc R . .
H19B H 0.5472 0.3456 0.3240 0.058 Uiso 1 1 calc R . .
H19C H 0.6290 0.3446 0.2750 0.058 Uiso 1 1 calc R . .
C20 C 0.3316(3) 0.1885(4) 0.1682(3) 0.0641(16) Uani 1 1 d . . .
H20A H 0.3402 0.1995 0.1217 0.096 Uiso 1 1 calc R . .
H20B H 0.3011 0.2378 0.1873 0.096 Uiso 1 1 calc R . .
H20C H 0.2939 0.1371 0.1726 0.096 Uiso 1 1 calc R . .
C21 C 0.6053(3) 0.0016(3) 0.2230(2) 0.0382(10) Uani 1 1 d . . .
H21A H 0.6667 0.0118 0.2076 0.057 Uiso 1 1 calc R . .
H21B H 0.5702 -0.0338 0.1910 0.057 Uiso 1 1 calc R . .
H21C H 0.6104 -0.0283 0.2653 0.057 Uiso 1 1 calc R . .
C22 C 0.9161(2) 0.1852(2) 0.42984(18) 0.0254(8) Uani 1 1 d . . .
C23 C 0.9132(3) 0.2665(2) 0.45758(18) 0.0276(8) Uani 1 1 d . . .
C24 C 0.9854(3) 0.2915(3) 0.50148(19) 0.0327(9) Uani 1 1 d . . .
H24 H 0.9845 0.3468 0.5210 0.039 Uiso 1 1 calc R . .
C25 C 1.0588(3) 0.2363(3) 0.5170(2) 0.0333(9) Uani 1 1 d . . .
C26 C 1.0590(3) 0.1564(3) 0.4890(2) 0.0324(9) Uani 1 1 d . . .
H26 H 1.1084 0.1185 0.4998 0.039 Uiso 1 1 calc R . .
C27 C 0.9881(3) 0.1291(2) 0.4448(2) 0.0296(9) Uani 1 1 d . . .
C28 C 0.8354(3) 0.3286(3) 0.4425(2) 0.0390(10) Uani 1 1 d . . .
H28A H 0.8348 0.3454 0.3962 0.058 Uiso 1 1 calc R . .
H28B H 0.8437 0.3796 0.4702 0.058 Uiso 1 1 calc R . .
H28C H 0.7772 0.3009 0.4514 0.058 Uiso 1 1 calc R . .
C29 C 1.1350(3) 0.2659(3) 0.5636(2) 0.0517(13) Uani 1 1 d . . .
H29A H 1.1753 0.2174 0.5753 0.078 Uiso 1 1 calc R . .
H29B H 1.1093 0.2888 0.6034 0.078 Uiso 1 1 calc R . .
H29C H 1.1701 0.3108 0.5428 0.078 Uiso 1 1 calc R . .
C30 C 0.9920(3) 0.0412(3) 0.4141(2) 0.0359(10) Uani 1 1 d . . .
H30A H 0.9391 0.0074 0.4264 0.054 Uiso 1 1 calc R . .
H30B H 1.0485 0.0122 0.4298 0.054 Uiso 1 1 calc R . .
H30C H 0.9911 0.0468 0.3663 0.054 Uiso 1 1 calc R . .
C31 C 0.4921(3) 0.0274(3) 0.3914(2) 0.0441(11) Uani 1 1 d . . .
H31A H 0.4824 0.0742 0.3589 0.053 Uiso 1 1 calc R . .
H31B H 0.4772 0.0490 0.4351 0.053 Uiso 1 1 calc R . .
C32 C 0.4334(4) -0.0502(5) 0.3721(3) 0.0728(18) Uani 1 1 d . . .
H32A H 0.3717 -0.0458 0.3894 0.087 Uiso 1 1 calc R . .
H32B H 0.4274 -0.0572 0.3238 0.087 Uiso 1 1 calc R . .
C33 C 0.4870(4) -0.1228(4) 0.4039(3) 0.0672(16) Uani 1 1 d . . .
H33A H 0.4687 -0.1321 0.4493 0.081 Uiso 1 1 calc R . .
H33B H 0.4771 -0.1765 0.3787 0.081 Uiso 1 1 calc R . .
C34 C 0.5853(3) -0.0953(3) 0.4036(3) 0.0491(12) Uani 1 1 d . . .
H34A H 0.6177 -0.1089 0.4462 0.059 Uiso 1 1 calc R . .
H34B H 0.6166 -0.1254 0.3684 0.059 Uiso 1 1 calc R . .
N1 N 0.6852(2) 0.1421(2) 0.30088(15) 0.0255(7) Uani 1 1 d . . .
N2 N 0.84205(19) 0.1607(2) 0.38361(15) 0.0237(7) Uani 1 1 d . . .
Cl1 Cl 0.78550(7) -0.04461(6) 0.34239(5) 0.0329(2) Uani 1 1 d . . .
Cl2 Cl 0.76465(7) 0.01759(6) 0.50954(5) 0.0334(2) Uani 1 1 d . . .
Cl3 Cl 0.62843(7) 0.18847(6) 0.44819(5) 0.0335(2) Uani 1 1 d . . .
In1 In 0.717256(17) 0.072530(16) 0.402332(12) 0.02362(10) Uani 1 1 d . . .
O1 O 0.58519(18) -0.00359(18) 0.39224(15) 0.0348(7) Uani 1 1 d . . .

loop_
_atom_site_aniso_label
_atom_site_aniso_U_11
_atom_site_aniso_U_22
_atom_site_aniso_U_33
_atom_site_aniso_U_23
_atom_site_aniso_U_13
_atom_site_aniso_U_12
C1 0.0230(19) 0.0232(19) 0.0253(18) -0.0027(15) -0.0009(15) 0.0053(15)
C2 0.0244(19) 0.0245(19) 0.0286(19) -0.0012(16) 0.0027(16) 0.0015(16)
C3 0.028(2) 0.038(2) 0.027(2) 0.0031(18) 0.0003(17) 0.0009(18)
C4 0.041(2) 0.039(2) 0.025(2) 0.0061(18) -0.0012(18) 0.004(2)
C5 0.031(2) 0.034(2) 0.029(2) -0.0001(17) 0.0054(17) -0.0052(18)
C6 0.028(2) 0.028(2) 0.032(2) 0.0009(17) 0.0028(17) 0.0018(17)
C7 0.028(2) 0.037(2) 0.037(2) 0.0066(19) 0.0101(18) -0.0048(18)
C8 0.025(2) 0.036(2) 0.051(3) 0.009(2) 0.0013(19) -0.0097(18)
C9 0.0216(19) 0.042(2) 0.034(2) 0.0048(19) 0.0009(17) -0.0043(18)
C10 0.0235(19) 0.0225(19) 0.034(2) -0.0017(16) 0.0003(16) 0.0014(16)
C11 0.0227(18) 0.0249(19) 0.0272(19) 0.0008(16) 0.0038(16) 0.0015(16)
C12 0.0198(18) 0.0209(18) 0.0295(19) -0.0006(16) -0.0025(15) 0.0025(15)
C13 0.0179(18) 0.033(2) 0.0275(19) 0.0049(16) 0.0007(15) -0.0055(16)
C14 0.029(2) 0.034(2) 0.030(2) 0.0059(17) -0.0014(17) -0.0006(18)
C15 0.031(2) 0.039(2) 0.047(3) 0.014(2) -0.006(2) 0.004(2)
C16 0.026(2) 0.050(3) 0.047(3) 0.019(2) -0.015(2) -0.001(2)
C17 0.032(2) 0.049(3) 0.036(2) 0.006(2) -0.0108(19) -0.013(2)
C18 0.0221(19) 0.039(2) 0.028(2) 0.0034(17) -0.0003(16) -0.0073(17)
C19 0.046(3) 0.026(2) 0.042(2) 0.0043(19) -0.005(2) 0.0031(19)
C20 0.034(3) 0.067(4) 0.089(4) 0.017(3) -0.027(3) -0.004(3)
C21 0.039(2) 0.039(2) 0.035(2) -0.0089(19) -0.0075(19) -0.003(2)
C22 0.0187(18) 0.033(2) 0.0239(18) 0.0032(16) -0.0021(15) -0.0047(16)
C23 0.0265(19) 0.026(2) 0.030(2) 0.0031(16) -0.0007(16) -0.0034(17)
C24 0.038(2) 0.032(2) 0.028(2) -0.0079(17) 0.0033(18) -0.0057(19)
C25 0.030(2) 0.037(2) 0.032(2) 0.0007(18) -0.0078(18) -0.0073(19)
C26 0.0228(19) 0.039(2) 0.035(2) 0.0048(19) -0.0073(17) 0.0007(18)
C27 0.028(2) 0.024(2) 0.036(2) 0.0076(17) -0.0033(17) -0.0001(17)
C28 0.036(2) 0.033(2) 0.048(3) -0.003(2) -0.001(2) 0.0069(19)
C29 0.043(3) 0.055(3) 0.054(3) 0.000(2) -0.021(2) -0.010(2)
C30 0.0226(19) 0.034(2) 0.051(3) -0.002(2) -0.0065(19) 0.0055(18)
C31 0.035(2) 0.050(3) 0.048(3) -0.001(2) 0.003(2) -0.009(2)
C32 0.041(3) 0.111(5) 0.067(4) -0.021(4) 0.015(3) -0.025(3)
C33 0.076(4) 0.059(4) 0.069(4) -0.012(3) 0.026(3) -0.030(3)
C34 0.048(3) 0.035(2) 0.064(3) 0.001(2) -0.002(3) -0.013(2)
N1 0.0213(16) 0.0257(17) 0.0294(17) 0.0024(14) -0.0010(13) 0.0007(13)
N2 0.0157(14) 0.0243(16) 0.0308(17) 0.0012(13) -0.0009(13) -0.0002(13)
Cl1 0.0329(5) 0.0303(5) 0.0355(5) -0.0037(4) 0.0023(4) 0.0043(4)
Cl2 0.0377(5) 0.0344(5) 0.0274(5) 0.0038(4) -0.0035(4) 0.0057(4)
Cl3 0.0331(5) 0.0335(5) 0.0342(5) -0.0011(4) 0.0035(4) 0.0077(4)
In1 0.02188(15) 0.02485(16) 0.02392(15) 0.00196(11) -0.00067(10) -0.00065(11)
O1 0.0244(14) 0.0340(15) 0.0461(17) 0.0073(13) 0.0045(12) -0.0067(12)

loop_
_atom_type_symbol
_atom_type_description
_atom_type_scat_dispersion_real
_atom_type_scat_dispersion_imag
_atom_type_scat_source
C C 0.0033 0.0016 'International Tables Vol C Tables 4.2.6.8 and 6.1.1.4'
H H 0.0000 0.0000 'International Tables Vol C Tables 4.2.6.8 and 6.1.1.4'
N N 0.0061 0.0033 'International Tables Vol C Tables 4.2.6.8 and 6.1.1.4'
F F 0.0171 0.0103 'International Tables Vol C Tables 4.2.6.8 and 6.1.1.4'
Cl Cl 0.1484 0.1585 'International Tables Vol C Tables 4.2.6.8 and 6.1.1.4'
In In -0.7276 1.3100 'International Tables Vol C Tables 4.2.6.8 and 6.1.1.4'
O O 0.0106 0.0060 'International Tables Vol C Tables 4.2.6.8 and 6.1.1.4'

loop_
_geom_angle_atom_site_label_1
_geom_angle_atom_site_label_2
_geom_angle_atom_site_label_3
_geom_angle
_geom_angle_site_symmetry_1
_geom_angle_site_symmetry_3
_geom_angle_publ_flag
N1 C1 C2 133.8(3) . . ?
N1 C1 C12 120.0(3) . . ?
C2 C1 C12 106.1(3) . . ?
C3 C2 C11 118.6(4) . . ?
C3 C2 C1 134.3(4) . . ?
C11 C2 C1 107.0(3) . . ?
C4 C3 C2 118.6(4) . . ?
C4 C3 H3 120.7 . . ?
C2 C3 H3 120.7 . . ?
C5 C4 C3 122.7(4) . . ?
C5 C4 H4 118.7 . . ?
C3 C4 H4 118.7 . . ?
C4 C5 C6 120.2(4) . . ?
C4 C5 H5 119.9 . . ?
C6 C5 H5 119.9 . . ?
C11 C6 C5 116.6(3) . . ?
C11 C6 C7 116.7(3) . . ?
C5 C6 C7 126.7(4) . . ?
C8 C7 C6 120.0(4) . . ?
C8 C7 H7 120.0 . . ?
C6 C7 H7 120.0 . . ?
C7 C8 C9 121.9(4) . . ?
C7 C8 H8 119.0 . . ?
C9 C8 H8 119.0 . . ?
C10 C9 C8 118.7(4) . . ?
C10 C9 H9 120.7 . . ?
C8 C9 H9 120.7 . . ?
C9 C10 C11 119.4(4) . . ?
C9 C10 C12 133.9(3) . . ?
C11 C10 C12 106.8(3) . . ?
C6 C11 C10 123.3(3) . . ?
C6 C11 C2 123.3(3) . . ?
C10 C11 C2 113.4(3) . . ?
N2 C12 C10 133.9(3) . . ?
N2 C12 C1 119.2(3) . . ?
C10 C12 C1 106.7(3) . . ?
C14 C13 C18 121.6(3) . . ?
C14 C13 N1 119.4(3) . . ?
C18 C13 N1 119.0(3) . . ?
C15 C14 C13 118.6(4) . . ?
C15 C14 C19 118.5(4) . . ?
C13 C14 C19 122.8(3) . . ?
C14 C15 C16 122.0(4) . . ?
C14 C15 H15 119.0 . . ?
C16 C15 H15 119.0 . . ?
C17 C16 C15 118.7(4) . . ?
C17 C16 C20 120.9(4) . . ?
C15 C16 C20 120.4(4) . . ?
C16 C17 C18 121.2(4) . . ?
C16 C17 H17 119.4 . . ?
C18 C17 H17 119.4 . . ?
C13 C18 C17 117.7(4) . . ?
C13 C18 C21 123.1(3) . . ?
C17 C18 C21 119.2(4) . . ?
C14 C19 H19A 109.5 . . ?
C14 C19 H19B 109.5 . . ?
H19A C19 H19B 109.5 . . ?
C14 C19 H19C 109.5 . . ?
H19A C19 H19C 109.5 . . ?
H19B C19 H19C 109.5 . . ?
C16 C20 H20A 109.5 . . ?
C16 C20 H20B 109.5 . . ?
H20A C20 H20B 109.5 . . ?
C16 C20 H20C 109.5 . . ?
H20A C20 H20C 109.5 . . ?
H20B C20 H20C 109.5 . . ?
C18 C21 H21A 109.5 . . ?
C18 C21 H21B 109.5 . . ?
H21A C21 H21B 109.5 . . ?
C18 C21 H21C 109.5 . . ?
H21A C21 H21C 109.5 . . ?
H21B C21 H21C 109.5 . . ?
C23 C22 C27 121.6(3) . . ?
C23 C22 N2 117.9(3) . . ?
C27 C22 N2 120.5(3) . . ?
C22 C23 C24 118.3(3) . . ?
C22 C23 C28 122.7(3) . . ?
C24 C23 C28 119.0(4) . . ?
C25 C24 C23 121.0(4) . . ?
C25 C24 H24 119.5 . . ?
C23 C24 H24 119.5 . . ?
C26 C25 C24 118.9(3) . . ?
C26 C25 C29 121.8(4) . . ?
C24 C25 C29 119.3(4) . . ?
C25 C26 C27 121.7(4) . . ?
C25 C26 H26 119.1 . . ?
C27 C26 H26 119.1 . . ?
C22 C27 C26 118.3(4) . . ?
C22 C27 C30 121.7(3) . . ?
C26 C27 C30 119.9(3) . . ?
C23 C28 H28A 109.5 . . ?
C23 C28 H28B 109.5 . . ?
H28A C28 H28B 109.5 . . ?
C23 C28 H28C 109.5 . . ?
H28A C28 H28C 109.5 . . ?
H28B C28 H28C 109.5 . . ?
C25 C29 H29A 109.5 . . ?
C25 C29 H29B 109.5 . . ?
H29A C29 H29B 109.5 . . ?
C25 C29 H29C 109.5 . . ?
H29A C29 H29C 109.5 . . ?
H29B C29 H29C 109.5 . . ?
C27 C30 H30A 109.5 . . ?
C27 C30 H30B 109.5 . . ?
H30A C30 H30B 109.5 . . ?
C27 C30 H30C 109.5 . . ?
H30A C30 H30C 109.5 . . ?
H30B C30 H30C 109.5 . . ?
O1 C31 C32 104.8(4) . . ?
O1 C31 H31A 110.8 . . ?
C32 C31 H31A 110.8 . . ?
O1 C31 H31B 110.8 . . ?
C32 C31 H31B 110.8 . . ?
H31A C31 H31B 108.9 . . ?
C33 C32 C31 102.3(4) . . ?
C33 C32 H32A 111.3 . . ?
C31 C32 H32A 111.3 . . ?
C33 C32 H32B 111.3 . . ?
C31 C32 H32B 111.3 . . ?
H32A C32 H32B 109.2 . . ?
C34 C33 C32 105.2(4) . . ?
C34 C33 H33A 110.7 . . ?
C32 C33 H33A 110.7 . . ?
C34 C33 H33B 110.7 . . ?
C32 C33 H33B 110.7 . . ?
H33A C33 H33B 108.8 . . ?
O1 C34 C33 106.8(4) . . ?
O1 C34 H34A 110.4 . . ?
C33 C34 H34A 110.4 . . ?
O1 C34 H34B 110.4 . . ?
C33 C34 H34B 110.4 . . ?
H34A C34 H34B 108.6 . . ?
C1 N1 C13 119.4(3) . . ?
C1 N1 In1 112.3(2) . . ?
C13 N1 In1 127.8(2) . . ?
C12 N2 C22 118.6(3) . . ?
C12 N2 In1 113.6(2) . . ?
C22 N2 In1 127.8(2) . . ?
O1 In1 N2 164.58(10) . . ?
O1 In1 N1 91.88(10) . . ?
N2 In1 N1 72.91(10) . . ?
O1 In1 Cl2 95.64(8) . . ?
N2 In1 Cl2 99.68(8) . . ?
N1 In1 Cl2 172.02(8) . . ?
O1 In1 Cl1 86.13(8) . . ?
N2 In1 Cl1 90.78(8) . . ?
N1 In1 Cl1 88.36(8) . . ?
Cl2 In1 Cl1 94.80(4) . . ?
O1 In1 Cl3 87.34(8) . . ?
N2 In1 Cl3 93.69(8) . . ?
N1 In1 Cl3 84.93(8) . . ?
Cl2 In1 Cl3 92.74(4) . . ?
Cl1 In1 Cl3 170.48(3) . . ?
C31 O1 C34 109.0(3) . . ?
C31 O1 In1 128.6(3) . . ?
C34 O1 In1 120.5(2) . . ?

loop_
_geom_bond_atom_site_label_1
_geom_bond_atom_site_label_2
_geom_bond_distance
_geom_bond_site_symmetry_2
_geom_bond_publ_flag
C1 N1 1.281(5) . ?
C1 C2 1.462(5) . ?
C1 C12 1.525(5) . ?
C2 C3 1.400(5) . ?
C2 C11 1.409(5) . ?
C3 C4 1.395(6) . ?
C3 H3 0.9500 . ?
C4 C5 1.385(5) . ?
C4 H4 0.9500 . ?
C5 C6 1.419(5) . ?
C5 H5 0.9500 . ?
C6 C11 1.404(5) . ?
C6 C7 1.431(5) . ?
C7 C8 1.391(6) . ?
C7 H7 0.9500 . ?
C8 C9 1.416(6) . ?
C8 H8 0.9500 . ?
C9 C10 1.391(5) . ?
C9 H9 0.9500 . ?
C10 C11 1.404(5) . ?
C10 C12 1.461(5) . ?
C12 N2 1.278(5) . ?
C13 C14 1.396(6) . ?
C13 C18 1.401(5) . ?
C13 N1 1.446(4) . ?
C14 C15 1.383(5) . ?
C14 C19 1.532(6) . ?
C15 C16 1.396(6) . ?
C15 H15 0.9500 . ?
C16 C17 1.386(7) . ?
C16 C20 1.516(5) . ?
C17 C18 1.421(5) . ?
C17 H17 0.9500 . ?
C18 C21 1.486(6) . ?
C19 H19A 0.9800 . ?
C19 H19B 0.9800 . ?
C19 H19C 0.9800 . ?
C20 H20A 0.9800 . ?
C20 H20B 0.9800 . ?
C20 H20C 0.9800 . ?
C21 H21A 0.9800 . ?
C21 H21B 0.9800 . ?
C21 H21C 0.9800 . ?
C22 C23 1.390(5) . ?
C22 C27 1.390(5) . ?
C22 N2 1.450(4) . ?
C23 C24 1.403(5) . ?
C23 C28 1.513(5) . ?
C24 C25 1.399(6) . ?
C24 H24 0.9500 . ?
C25 C26 1.371(6) . ?
C25 C29 1.499(5) . ?
C26 C27 1.403(5) . ?
C26 H26 0.9500 . ?
C27 C30 1.509(6) . ?
C28 H28A 0.9800 . ?
C28 H28B 0.9800 . ?
C28 H28C 0.9800 . ?
C29 H29A 0.9800 . ?
C29 H29B 0.9800 . ?
C29 H29C 0.9800 . ?
C30 H30A 0.9800 . ?
C30 H30B 0.9800 . ?
C30 H30C 0.9800 . ?
C31 O1 1.445(5) . ?
C31 C32 1.524(7) . ?
C31 H31A 0.9900 . ?
C31 H31B 0.9900 . ?
C32 C33 1.504(9) . ?
C32 H32A 0.9900 . ?
C32 H32B 0.9900 . ?
C33 C34 1.501(7) . ?
C33 H33A 0.9900 . ?
C33 H33B 0.9900 . ?
C34 O1 1.449(5) . ?
C34 H34A 0.9900 . ?
C34 H34B 0.9900 . ?
N1 In1 2.362(3) . ?
N2 In1 2.333(3) . ?
Cl1 In1 2.4414(11) . ?
Cl2 In1 2.4167(11) . ?
Cl3 In1 2.4421(11) . ?
In1 O1 2.267(3) . ?

loop_
_geom_torsion_atom_site_label_1
_geom_torsion_atom_site_label_2
_geom_torsion_atom_site_label_3
_geom_torsion_atom_site_label_4
_geom_torsion
_geom_torsion_site_symmetry_1
_geom_torsion_site_symmetry_2
_geom_torsion_site_symmetry_3
_geom_torsion_site_symmetry_4
_geom_torsion_publ_flag
N1 C1 C2 C3 -4.4(8) . . . . ?
C12 C1 C2 C3 179.1(4) . . . . ?
N1 C1 C2 C11 177.9(4) . . . . ?
C12 C1 C2 C11 1.4(4) . . . . ?
C11 C2 C3 C4 0.4(6) . . . . ?
C1 C2 C3 C4 -177.0(4) . . . . ?
C2 C3 C4 C5 0.1(6) . . . . ?
C3 C4 C5 C6 0.2(7) . . . . ?
C4 C5 C6 C11 -0.9(6) . . . . ?
C4 C5 C6 C7 -178.7(4) . . . . ?
C11 C6 C7 C8 0.9(6) . . . . ?
C5 C6 C7 C8 178.7(4) . . . . ?
C6 C7 C8 C9 -0.2(7) . . . . ?
C7 C8 C9 C10 0.1(7) . . . . ?
C8 C9 C10 C11 -0.8(6) . . . . ?
C8 C9 C10 C12 177.5(4) . . . . ?
C5 C6 C11 C10 -179.7(4) . . . . ?
C7 C6 C11 C10 -1.7(6) . . . . ?
C5 C6 C11 C2 1.4(6) . . . . ?
C7 C6 C11 C2 179.5(4) . . . . ?
C9 C10 C11 C6 1.6(6) . . . . ?
C12 C10 C11 C6 -177.1(4) . . . . ?
C9 C10 C11 C2 -179.4(4) . . . . ?
C12 C10 C11 C2 1.9(4) . . . . ?
C3 C2 C11 C6 -1.2(6) . . . . ?
C1 C2 C11 C6 176.9(4) . . . . ?
C3 C2 C11 C10 179.8(3) . . . . ?
C1 C2 C11 C10 -2.1(4) . . . . ?
C9 C10 C12 N2 6.3(8) . . . . ?
C11 C10 C12 N2 -175.3(4) . . . . ?
C9 C10 C12 C1 -179.3(4) . . . . ?
C11 C10 C12 C1 -0.9(4) . . . . ?
N1 C1 C12 N2 -2.0(5) . . . . ?
C2 C1 C12 N2 175.1(3) . . . . ?
N1 C1 C12 C10 -177.4(3) . . . . ?
C2 C1 C12 C10 -0.3(4) . . . . ?
C18 C13 C14 C15 1.7(6) . . . . ?
N1 C13 C14 C15 -176.9(4) . . . . ?
C18 C13 C14 C19 -176.7(4) . . . . ?
N1 C13 C14 C19 4.7(6) . . . . ?
C13 C14 C15 C16 -1.7(7) . . . . ?
C19 C14 C15 C16 176.7(4) . . . . ?
C14 C15 C16 C17 1.4(7) . . . . ?
C14 C15 C16 C20 -176.9(5) . . . . ?
C15 C16 C17 C18 -1.0(7) . . . . ?
C20 C16 C17 C18 177.3(4) . . . . ?
C14 C13 C18 C17 -1.3(6) . . . . ?
N1 C13 C18 C17 177.4(4) . . . . ?
C14 C13 C18 C21 177.3(4) . . . . ?
N1 C13 C18 C21 -4.1(6) . . . . ?
C16 C17 C18 C13 0.9(6) . . . . ?
C16 C17 C18 C21 -177.7(4) . . . . ?
C27 C22 C23 C24 0.2(6) . . . . ?
N2 C22 C23 C24 -178.9(3) . . . . ?
C27 C22 C23 C28 -179.5(4) . . . . ?
N2 C22 C23 C28 1.4(6) . . . . ?
C22 C23 C24 C25 0.2(6) . . . . ?
C28 C23 C24 C25 179.9(4) . . . . ?
C23 C24 C25 C26 -0.6(6) . . . . ?
C23 C24 C25 C29 179.4(4) . . . . ?
C24 C25 C26 C27 0.7(7) . . . . ?
C29 C25 C26 C27 -179.3(4) . . . . ?
C23 C22 C27 C26 -0.1(6) . . . . ?
N2 C22 C27 C26 178.9(4) . . . . ?
C23 C22 C27 C30 -179.2(4) . . . . ?
N2 C22 C27 C30 -0.2(6) . . . . ?
C25 C26 C27 C22 -0.4(6) . . . . ?
C25 C26 C27 C30 178.8(4) . . . . ?
O1 C31 C32 C33 34.3(5) . . . . ?
C31 C32 C33 C34 -31.1(6) . . . . ?
C32 C33 C34 O1 17.1(6) . . . . ?
C2 C1 N1 C13 -13.1(6) . . . . ?
C12 C1 N1 C13 163.1(3) . . . . ?
C2 C1 N1 In1 174.7(3) . . . . ?
C12 C1 N1 In1 -9.1(4) . . . . ?
C14 C13 N1 C1 -70.7(5) . . . . ?
C18 C13 N1 C1 110.6(4) . . . . ?
C14 C13 N1 In1 100.2(4) . . . . ?
C18 C13 N1 In1 -78.5(4) . . . . ?
C10 C12 N2 C22 6.8(6) . . . . ?
C1 C12 N2 C22 -167.1(3) . . . . ?
C10 C12 N2 In1 -173.9(3) . . . . ?
C1 C12 N2 In1 12.2(4) . . . . ?
C23 C22 N2 C12 77.4(5) . . . . ?
C27 C22 N2 C12 -101.7(4) . . . . ?
C23 C22 N2 In1 -101.8(4) . . . . ?
C27 C22 N2 In1 79.2(4) . . . . ?
C12 N2 In1 O1 -2.3(6) . . . . ?
C22 N2 In1 O1 176.9(3) . . . . ?
C12 N2 In1 N1 -12.2(3) . . . . ?
C22 N2 In1 N1 167.0(3) . . . . ?
C12 N2 In1 Cl2 170.9(2) . . . . ?
C22 N2 In1 Cl2 -9.9(3) . . . . ?
C12 N2 In1 Cl1 75.9(3) . . . . ?
C22 N2 In1 Cl1 -104.9(3) . . . . ?
C12 N2 In1 Cl3 -95.7(3) . . . . ?
C22 N2 In1 Cl3 83.5(3) . . . . ?
C1 N1 In1 O1 -166.5(3) . . . . ?
C13 N1 In1 O1 22.1(3) . . . . ?
C1 N1 In1 N2 10.9(3) . . . . ?
C13 N1 In1 N2 -160.5(3) . . . . ?
C1 N1 In1 Cl1 -80.4(3) . . . . ?
C13 N1 In1 Cl1 108.2(3) . . . . ?
C1 N1 In1 Cl3 106.4(3) . . . . ?
C13 N1 In1 Cl3 -65.0(3) . . . . ?
C32 C31 O1 C34 -24.8(5) . . . . ?
C32 C31 O1 In1 170.8(3) . . . . ?
C33 C34 O1 C31 5.0(5) . . . . ?
C33 C34 O1 In1 170.9(3) . . . . ?
N2 In1 O1 C31 -74.6(5) . . . . ?
N1 In1 O1 C31 -65.2(3) . . . . ?
Cl2 In1 O1 C31 112.1(3) . . . . ?
Cl1 In1 O1 C31 -153.4(3) . . . . ?
Cl3 In1 O1 C31 19.6(3) . . . . ?
N2 In1 O1 C34 122.5(4) . . . . ?
N1 In1 O1 C34 131.9(3) . . . . ?
Cl2 In1 O1 C34 -50.7(3) . . . . ?
Cl1 In1 O1 C34 43.7(3) . . . . ?
Cl3 In1 O1 C34 -143.2(3) . . . . ?
